data_4305756
loop_
_publ_author_name
'Peili Teo'
'L. L. Koh'
'T. S. Andy Hor'

_publ_section_title
;
Oligo- and Polymeric PdII and PtII Using Pyridyl Carboxylate Spacers for
Topology Control
;
_journal_name_full 'Inorganic Chemistry'
_journal_page_first 6464
_journal_page_last 6474
_journal_paper_doi 10.1021/ic8007238
_journal_volume 47
_journal_year 2008
_chemical_formula_sum 'C273 H216 Cl36 F27 N6 Na3 O56 P12 Pt6 S9'
_chemical_formula_weight 2041.35
_chemical_name_systematic
; 
 ? 
;
_space_group_IT_number 176
_symmetry_cell_setting hexagonal
_symmetry_space_group_name_Hall '-P 6c'
_symmetry_space_group_name_H-M 'P 63/m'
_atom_sites_solution_hydrogens geom
_atom_sites_solution_primary direct
_atom_sites_solution_secondary difmap
_audit_creation_method SHELXL-97
_cell_angle_alpha 90.00
_cell_angle_beta 90.00
_cell_angle_gamma 120.00
_cell_formula_units_Z 2
_cell_length_a 22.3917(6)
_cell_length_b 22.3917(6)
_cell_length_c 40.7260(17)
_cell_measurement_reflns_used 5787
_cell_measurement_temperature 223(2)
_cell_measurement_theta_max 19.12
_cell_measurement_theta_min 2.16
_cell_volume 17683.8(10)
_computing_cell_refinement 'Bruker SMART'
_computing_data_collection 'Bruker SMART'
_computing_data_reduction 'Bruker SAINT'
_computing_molecular_graphics 'Bruker SHELXTL'
_computing_publication_material 'Bruker SHELXTL'
_computing_structure_refinement 'SHELXL-97 (Sheldrick, 1997)'
_computing_structure_solution 'SHELXS-97 (Sheldrick, 1990)'
_diffrn_ambient_temperature 223(2)
_diffrn_measured_fraction_theta_full 0.995
_diffrn_measured_fraction_theta_max 0.995
_diffrn_measurement_device_type 'CCD area detector'
_diffrn_measurement_method 'phi and omega scans'
_diffrn_radiation_monochromator graphite
_diffrn_radiation_source 'fine-focus sealed tube'
_diffrn_radiation_type MoK\a
_diffrn_radiation_wavelength 0.71073
_diffrn_reflns_av_R_equivalents 0.1544
_diffrn_reflns_av_sigmaI/netI 0.1176
_diffrn_reflns_limit_h_max 20
_diffrn_reflns_limit_h_min -27
_diffrn_reflns_limit_k_max 27
_diffrn_reflns_limit_k_min -27
_diffrn_reflns_limit_l_max 49
_diffrn_reflns_limit_l_min -50
_diffrn_reflns_number 102927
_diffrn_reflns_theta_full 25.99
_diffrn_reflns_theta_max 25.99
_diffrn_reflns_theta_min 1.89
_exptl_absorpt_coefficient_mu 2.826
_exptl_absorpt_correction_T_max 0.6018
_exptl_absorpt_correction_T_min 0.3832
_exptl_absorpt_correction_type 'Sadabs, (Sheldrick 2001)'
_exptl_crystal_colour Colourless
_exptl_crystal_density_diffrn 1.533
_exptl_crystal_density_meas 0
_exptl_crystal_density_method 'not measured'
_exptl_crystal_description Block
_exptl_crystal_F_000 8048
_exptl_crystal_size_max 0.42
_exptl_crystal_size_mid 0.22
_exptl_crystal_size_min 0.20
_refine_diff_density_max 1.282
_refine_diff_density_min -0.700
_refine_diff_density_rms 0.138
_refine_ls_extinction_method none
_refine_ls_goodness_of_fit_ref 0.870
_refine_ls_hydrogen_treatment mixed
_refine_ls_matrix_type full
_refine_ls_number_parameters 655
_refine_ls_number_reflns 11728
_refine_ls_number_restraints 2
_refine_ls_restrained_S_all 0.875
_refine_ls_R_factor_all 0.1249
_refine_ls_R_factor_gt 0.0529
_refine_ls_shift/su_max 0.001
_refine_ls_shift/su_mean 0.000
_refine_ls_structure_factor_coef Fsqd
_refine_ls_weighting_details 'calc w=1/[\s^2^(Fo^2^)+(0.0744P)^2^+0.0000P] where P=(Fo^2^+2Fc^2^)/3'
_refine_ls_weighting_scheme calc
_refine_ls_wR_factor_gt 0.1342
_refine_ls_wR_factor_ref 0.1539
_reflns_number_gt 5633
_reflns_number_total 11728
_reflns_threshold_expression >2sigma(I)
_cod_data_source_file ic8007238-file003_07.cif
_cod_data_source_block 729963m_complex_4c
_cod_depositor_comments
;
The following automatic conversions were performed:
'_symmetry_cell_setting' value 'Hexagonal' changed to 'hexagonal'
according to '/home/saulius/struct/CIF-dictionaries/cif_core.dic'
dictionary named 'cif_core.dic' version 2.4.1 from 2010-06-29.

Automatic conversion script
Id: cif_fix_enum 1527 2010-12-29 10:47:43Z saulius 

2023-09-06
Z value and formula fixed to values more according to usual
chemical conventions.                 miguel
;
_cod_original_formula_weight 4082.70
_cod_original_formula_units_Z 4
_cod_original_formula_sum 'C136.50 H108 Cl18 F13.50 K0 N3 Na1.50 O28 P6 Pt3 S4.50'
_cod_database_code 4305756

loop_
_symmetry_equiv_pos_as_xyz
'x, y, z'
'-y, x-y, z'
'-x+y, -x, z'
'-x, -y, z+1/2'
'y, -x+y, z+1/2'
'x-y, x, z+1/2'
'-x, -y, -z'
'y, -x+y, -z'
'x-y, x, -z'
'x, y, -z-1/2'
'-y, x-y, -z-1/2'
'-x+y, -x, -z-1/2'

loop_
_atom_site_label
_atom_site_type_symbol
_atom_site_fract_x
_atom_site_fract_y
_atom_site_fract_z
_atom_site_U_iso_or_equiv
_atom_site_adp_type
_atom_site_occupancy
_atom_site_symmetry_multiplicity
_atom_site_calc_flag
_atom_site_refinement_flags
_atom_site_disorder_assembly
_atom_site_disorder_group
Pt1 Pt 0.417243(15) 0.232317(16) 0.376781(8) 0.03919(12) Uani 1 1 d . . .
P1 P 0.34621(11) 0.12245(11) 0.39208(6) 0.0438(6) Uani 1 1 d . . .
P2 P 0.34974(11) 0.27652(12) 0.39335(6) 0.0476(6) Uani 1 1 d . . .
N1 N 0.4830(3) 0.2017(3) 0.35567(17) 0.0381(16) Uani 1 1 d . . .
O1 O 0.6701(3) 0.1611(3) 0.36054(15) 0.0472(15) Uani 1 1 d . . .
O2 O 0.6571(3) 0.2201(3) 0.40103(16) 0.0508(16) Uani 1 1 d . . .
C1 C 0.6394(4) 0.1893(4) 0.3750(2) 0.043(2) Uani 1 1 d . . .
C2 C 0.5789(4) 0.1841(4) 0.3562(2) 0.040(2) Uani 1 1 d . . .
C3 C 0.5647(5) 0.1592(5) 0.3242(2) 0.058(3) Uani 1 1 d . . .
H3 H 0.5915 0.1429 0.3140 0.069 Uiso 1 1 calc R . .
C4 C 0.5111(5) 0.1587(5) 0.3077(2) 0.064(3) Uani 1 1 d . . .
H4 H 0.5017 0.1442 0.2857 0.077 Uiso 1 1 calc R . .
C5 C 0.4711(4) 0.1800(5) 0.3242(2) 0.051(2) Uani 1 1 d . . .
H5 H 0.4340 0.1793 0.3131 0.061 Uiso 1 1 calc R . .
C6 C 0.5369(4) 0.2042(4) 0.3710(2) 0.038(2) Uani 1 1 d . . .
H6 H 0.5464 0.2205 0.3927 0.046 Uiso 1 1 calc R . .
C1A C 0.3960(4) 0.0794(4) 0.3971(2) 0.046(2) Uani 1 1 d . . .
C2A C 0.4326(4) 0.0870(4) 0.4252(2) 0.053(2) Uani 1 1 d . . .
H2A H 0.4285 0.1107 0.4433 0.064 Uiso 1 1 calc R . .
C3A C 0.4765(5) 0.0591(5) 0.4267(3) 0.069(3) Uani 1 1 d . . .
H3A H 0.5022 0.0649 0.4459 0.083 Uiso 1 1 calc R . .
C4A C 0.4825(6) 0.0231(5) 0.4005(3) 0.070(3) Uani 1 1 d . . .
H4A H 0.5115 0.0040 0.4020 0.083 Uiso 1 1 calc R . .
C5A C 0.4455(5) 0.0154(5) 0.3720(3) 0.070(3) Uani 1 1 d . . .
H5A H 0.4498 -0.0086 0.3541 0.084 Uiso 1 1 calc R . .
C6A C 0.4031(5) 0.0420(4) 0.3696(2) 0.057(3) Uani 1 1 d . . .
H6A H 0.3783 0.0363 0.3502 0.069 Uiso 1 1 calc R . .
C1B C 0.2809(4) 0.0733(5) 0.3608(3) 0.056(3) Uani 1 1 d . . .
C2B C 0.2392(5) 0.0015(5) 0.3632(3) 0.076(3) Uani 1 1 d . . .
H2B H 0.2435 -0.0218 0.3815 0.091 Uiso 1 1 calc R . .
C3B C 0.1925(6) -0.0347(5) 0.3391(3) 0.092(4) Uani 1 1 d . . .
H3B H 0.1637 -0.0826 0.3412 0.110 Uiso 1 1 calc R . .
C4B C 0.1876(6) -0.0017(7) 0.3122(3) 0.104(4) Uani 1 1 d . . .
H4B H 0.1551 -0.0268 0.2958 0.125 Uiso 1 1 calc R . .
C5B C 0.2308(5) 0.0693(6) 0.3089(3) 0.082(4) Uani 1 1 d . . .
H5B H 0.2285 0.0918 0.2898 0.098 Uiso 1 1 calc R . .
C6B C 0.2769(5) 0.1068(5) 0.3335(3) 0.062(3) Uani 1 1 d . . .
H6B H 0.3052 0.1548 0.3315 0.074 Uiso 1 1 calc R . .
C1C C 0.3057(5) 0.1112(5) 0.4323(3) 0.054(2) Uani 1 1 d . . .
C2C C 0.2395(6) 0.0586(6) 0.4396(3) 0.080(4) Uani 1 1 d . . .
H2C H 0.2127 0.0276 0.4230 0.096 Uiso 1 1 calc R . .
C3C C 0.2128(8) 0.0509(8) 0.4700(4) 0.106(5) Uani 1 1 d . . .
H3C H 0.1681 0.0143 0.4743 0.127 Uiso 1 1 calc R . .
C4C C 0.2483(10) 0.0939(10) 0.4936(4) 0.117(6) Uani 1 1 d . . .
H4C H 0.2281 0.0887 0.5144 0.140 Uiso 1 1 calc R . .
C5C C 0.3161(9) 0.1478(8) 0.4882(3) 0.106(5) Uani 1 1 d . . .
H5C H 0.3421 0.1779 0.5053 0.128 Uiso 1 1 calc R . .
C6C C 0.3445(6) 0.1553(6) 0.4557(3) 0.068(3) Uani 1 1 d . . .
H6C H 0.3896 0.1907 0.4510 0.081 Uiso 1 1 calc R . .
C1D C 0.2558(5) 0.2189(5) 0.3915(3) 0.055(3) Uani 1 1 d . . .
C2D C 0.2243(5) 0.2100(6) 0.3616(3) 0.078(3) Uani 1 1 d . . .
H2D H 0.2508 0.2342 0.3433 0.094 Uiso 1 1 calc R . .
C3D C 0.1543(7) 0.1661(7) 0.3580(5) 0.119(6) Uani 1 1 d . . .
H3D H 0.1337 0.1601 0.3373 0.143 Uiso 1 1 calc R . .
C4D C 0.1149(7) 0.1313(8) 0.3846(5) 0.133(8) Uani 1 1 d . . .
H4D H 0.0673 0.1006 0.3823 0.160 Uiso 1 1 calc R . .
C5D C 0.1478(6) 0.1429(6) 0.4161(4) 0.110(5) Uani 1 1 d . . .
H5D H 0.1218 0.1221 0.4351 0.132 Uiso 1 1 calc R . .
C6D C 0.2176(5) 0.1845(5) 0.4179(4) 0.085(4) Uani 1 1 d . . .
H6D H 0.2398 0.1894 0.4381 0.102 Uiso 1 1 calc R . .
C1E C 0.3706(5) 0.3137(4) 0.4343(2) 0.051(2) Uani 1 1 d . . .
C2E C 0.4364(5) 0.3308(5) 0.4466(2) 0.060(3) Uani 1 1 d . . .
H2E H 0.4667 0.3228 0.4338 0.072 Uiso 1 1 calc R . .
C3E C 0.4558(5) 0.3595(5) 0.4776(3) 0.076(3) Uani 1 1 d . . .
H3E H 0.4991 0.3713 0.4863 0.092 Uiso 1 1 calc R . .
C4E C 0.4081(7) 0.3706(6) 0.4957(3) 0.082(4) Uani 1 1 d . . .
H4E H 0.4196 0.3890 0.5170 0.098 Uiso 1 1 calc R . .
C5E C 0.3466(6) 0.3552(5) 0.4829(3) 0.070(3) Uani 1 1 d . . .
H5E H 0.3167 0.3642 0.4954 0.084 Uiso 1 1 calc R . .
C6E C 0.3267(5) 0.3272(5) 0.4528(3) 0.057(3) Uani 1 1 d . . .
H6E H 0.2835 0.3169 0.4444 0.068 Uiso 1 1 calc R . .
C1F C 0.3649(4) 0.3470(4) 0.3659(2) 0.049(2) Uani 1 1 d . . .
C2F C 0.3579(5) 0.4020(5) 0.3771(3) 0.065(3) Uani 1 1 d . . .
H2F H 0.3469 0.4038 0.3993 0.078 Uiso 1 1 calc R . .
C3F C 0.3676(6) 0.4548(6) 0.3553(4) 0.087(4) Uani 1 1 d . . .
H3F H 0.3636 0.4924 0.3627 0.105 Uiso 1 1 calc R . .
C4F C 0.3828(6) 0.4508(7) 0.3231(3) 0.088(4) Uani 1 1 d . . .
H4F H 0.3893 0.4856 0.3083 0.106 Uiso 1 1 calc R . .
C5F C 0.3884(6) 0.3969(7) 0.3129(3) 0.085(4) Uani 1 1 d . . .
H5F H 0.3984 0.3951 0.2906 0.102 Uiso 1 1 calc R . .
C6F C 0.3807(5) 0.3446(5) 0.3328(3) 0.064(3) Uani 1 1 d . . .
H6F H 0.3858 0.3082 0.3246 0.076 Uiso 1 1 calc R . .
S1 S 0.3880(2) 0.2212(2) 0.2500 0.0760(12) Uani 1 2 d S . .
S2 S 0.51689(17) 0.19137(17) 0.52633(9) 0.0920(10) Uani 1 1 d . . .
C1S C 0.4729(10) 0.2968(10) 0.2500 0.093(5) Uani 1 2 d S . .
C2S C 0.5498(9) 0.1502(10) 0.5514(5) 0.113(5) Uani 1 1 d . . .
F1 F 0.4718(6) 0.3563(5) 0.2500 0.117(4) Uani 1 2 d S . .
F2 F 0.5096(4) 0.3007(3) 0.2757(2) 0.146(3) Uani 1 1 d . . .
F14 F 0.6120(5) 0.1642(5) 0.5416(2) 0.150(3) Uani 1 1 d . . .
F15 F 0.5114(6) 0.0846(6) 0.5528(3) 0.202(6) Uani 1 1 d . . .
F16 F 0.5607(7) 0.1764(8) 0.5820(3) 0.248(7) Uani 1 1 d . . .
O4 O 0.5700(4) 0.2605(4) 0.5248(2) 0.109(3) Uani 1 1 d . . .
O5 O 0.5063(4) 0.1541(4) 0.4954(2) 0.116(3) Uani 1 1 d . . .
O6 O 0.4560(4) 0.1795(5) 0.5432(3) 0.138(4) Uani 1 1 d . . .
C11S C 0.1705(7) 0.3938(8) 0.4063(4) 0.130(6) Uani 1 1 d . . .
H11S H 0.2138 0.4295 0.4166 0.157 Uiso 1 1 calc R . .
C12S C 0.3648(11) 0.0080(12) 0.2500 0.141(9) Uani 1 2 d S . .
H12S H 0.3718 0.0553 0.2500 0.170 Uiso 1 2 calc SR . .
C13S C 0.2384(15) 0.2713(16) 0.2500 0.203(15) Uani 1 2 d S . .
H13S H 0.2855 0.2781 0.2500 0.244 Uiso 1 2 calc SR . .
Cl1 Cl 0.1677(2) 0.3164(2) 0.40540(13) 0.1500(19) Uani 1 1 d . . .
Cl2 Cl 0.0988(2) 0.3849(3) 0.42782(13) 0.168(2) Uani 1 1 d . . .
Cl3 Cl 0.1637(4) 0.4172(4) 0.3661(2) 0.249(4) Uani 1 1 d . . .
Cl4 Cl 0.4486(6) 0.0056(5) 0.2500 0.293(6) Uani 1 2 d S . .
Cl5 Cl 0.3328(5) -0.0335(4) 0.28414(19) 0.288(4) Uani 1 1 d . . .
Cl8 Cl 0.1572(6) 0.1776(7) 0.2500 0.319(7) Uani 1 2 d S . .
Cl9 Cl 0.2072(4) 0.3000(5) 0.28522(19) 0.285(4) Uani 1 1 d . . .
Na1 Na 0.6667 0.3333 0.49281(11) 0.0246(11) Uani 1 3 d S . .
Na2 Na 1.0000 1.0000 0.5000 0.217(9) Uani 1 6 d SD . .
O1X O 1.0000 1.0000 0.5521(5) 0.217(9) Uani 0.50 3 d SPD . .
O2X O 0.9086(9) 0.9541(10) 0.4775(7) 0.217(9) Uani 0.50 1 d PD . .
O1W O 0.6846(8) 0.2764(7) 0.6330(4) 0.222(6) Uani 1 1 d . . .
O2W O 0.0000 0.0000 0.2870(16) 0.27(3) Uani 0.50 3 d SP . .
O1N O 0.7602(4) 0.3728(4) 0.4578(2) 0.108(3) Uani 1 1 d . . .
O1S O 0.4028(6) 0.1651(5) 0.2500 0.089(3) Uani 1 2 d S . .
O2S O 0.3592(4) 0.2274(4) 0.2800(2) 0.102(3) Uani 1 1 d . . .

loop_
_atom_site_aniso_label
_atom_site_aniso_U_11
_atom_site_aniso_U_22
_atom_site_aniso_U_33
_atom_site_aniso_U_23
_atom_site_aniso_U_13
_atom_site_aniso_U_12
Pt1 0.02710(17) 0.03637(19) 0.0537(2) 0.00062(17) -0.00245(16) 0.01556(15)
P1 0.0349(12) 0.0407(13) 0.0548(15) 0.0057(11) 0.0027(11) 0.0181(11)
P2 0.0350(13) 0.0464(14) 0.0659(17) -0.0029(12) -0.0048(11) 0.0239(11)
N1 0.024(4) 0.037(4) 0.048(5) 0.010(3) 0.006(3) 0.011(3)
O1 0.037(3) 0.040(3) 0.072(4) -0.004(3) -0.002(3) 0.025(3)
O2 0.042(4) 0.049(4) 0.066(5) -0.005(3) -0.003(3) 0.025(3)
C1 0.033(5) 0.029(4) 0.066(7) 0.005(5) 0.007(5) 0.016(4)
C2 0.031(5) 0.032(4) 0.055(6) 0.006(4) 0.004(4) 0.014(4)
C3 0.045(6) 0.071(7) 0.063(7) 0.001(5) 0.012(5) 0.033(5)
C4 0.055(6) 0.099(8) 0.050(6) -0.003(6) 0.005(5) 0.047(6)
C5 0.040(5) 0.066(6) 0.049(6) 0.016(5) 0.006(4) 0.028(5)
C6 0.028(4) 0.030(4) 0.051(6) 0.000(4) -0.003(4) 0.011(4)
C1A 0.039(5) 0.039(5) 0.061(7) 0.008(5) 0.003(5) 0.020(4)
C2A 0.050(6) 0.048(6) 0.067(7) 0.015(5) 0.010(5) 0.028(5)
C3A 0.057(7) 0.078(7) 0.083(8) 0.033(6) 0.004(6) 0.042(6)
C4A 0.076(8) 0.062(7) 0.095(9) 0.014(6) 0.024(7) 0.053(6)
C5A 0.070(7) 0.051(6) 0.095(10) 0.001(6) 0.031(7) 0.034(6)
C6A 0.055(6) 0.045(5) 0.069(7) 0.002(5) 0.003(5) 0.023(5)
C1B 0.028(5) 0.052(6) 0.073(7) 0.003(5) -0.002(4) 0.009(4)
C2B 0.052(6) 0.046(6) 0.100(9) 0.010(6) -0.011(6) 0.002(5)
C3B 0.062(8) 0.043(6) 0.127(12) 0.000(7) -0.025(8) -0.006(6)
C4B 0.088(9) 0.080(9) 0.097(11) 0.008(8) -0.034(8) 0.008(8)
C5B 0.071(8) 0.065(7) 0.079(9) 0.007(6) -0.026(6) 0.011(6)
C6B 0.044(6) 0.055(6) 0.079(8) 0.008(6) -0.009(5) 0.020(5)
C1C 0.060(7) 0.057(6) 0.060(7) 0.012(5) 0.008(5) 0.040(6)
C2C 0.079(8) 0.072(8) 0.103(10) 0.034(7) 0.040(7) 0.049(7)
C3C 0.114(12) 0.092(11) 0.121(14) 0.043(10) 0.061(11) 0.059(10)
C4C 0.153(17) 0.138(16) 0.102(13) 0.057(11) 0.073(12) 0.105(14)
C5C 0.172(15) 0.164(14) 0.059(9) 0.034(9) 0.024(9) 0.141(13)
C6C 0.081(8) 0.091(8) 0.063(8) 0.010(6) 0.007(6) 0.067(7)
C1D 0.033(5) 0.043(6) 0.094(8) -0.003(5) -0.006(6) 0.023(5)
C2D 0.042(6) 0.081(8) 0.117(10) -0.019(7) -0.017(7) 0.034(6)
C3D 0.063(10) 0.101(12) 0.189(18) -0.043(11) -0.044(10) 0.037(9)
C4D 0.044(8) 0.080(10) 0.27(3) -0.024(13) -0.026(12) 0.026(8)
C5D 0.048(8) 0.071(9) 0.208(18) 0.043(10) 0.036(9) 0.029(7)
C6D 0.035(6) 0.054(7) 0.165(13) 0.021(8) -0.001(7) 0.023(5)
C1E 0.051(6) 0.043(5) 0.056(6) -0.004(4) -0.001(5) 0.021(5)
C2E 0.045(6) 0.075(7) 0.056(7) -0.015(5) 0.000(5) 0.026(5)
C3E 0.054(7) 0.089(8) 0.072(8) -0.017(6) -0.002(6) 0.025(6)
C4E 0.099(10) 0.075(8) 0.074(8) -0.016(6) 0.018(7) 0.045(8)
C5E 0.061(7) 0.084(8) 0.080(9) -0.009(6) 0.008(6) 0.048(7)
C6E 0.051(6) 0.069(7) 0.063(7) 0.004(5) 0.008(5) 0.039(5)
C1F 0.041(5) 0.037(5) 0.068(7) -0.002(4) -0.013(4) 0.020(4)
C2F 0.061(6) 0.059(6) 0.087(8) -0.001(6) -0.015(6) 0.039(5)
C3F 0.105(10) 0.059(7) 0.112(11) -0.001(7) -0.018(8) 0.052(7)
C4F 0.103(10) 0.088(10) 0.076(9) 0.023(7) -0.012(7) 0.050(8)
C5F 0.103(10) 0.106(10) 0.069(8) 0.006(7) -0.008(7) 0.070(9)
C6F 0.068(7) 0.073(7) 0.059(7) 0.002(6) -0.017(5) 0.042(6)
S1 0.094(3) 0.055(3) 0.047(2) 0.000 0.000 0.014(2)
S2 0.078(2) 0.077(2) 0.112(3) -0.012(2) 0.018(2) 0.0327(19)
C1S 0.105(15) 0.083(14) 0.059(12) 0.000 0.000 0.024(12)
C2S 0.105(12) 0.117(13) 0.126(15) 0.050(11) 0.035(11) 0.062(11)
F1 0.157(10) 0.061(6) 0.112(9) 0.000 0.000 0.038(7)
F2 0.162(8) 0.073(5) 0.128(7) 0.005(4) -0.067(6) 0.003(5)
F14 0.125(7) 0.164(8) 0.171(9) 0.033(7) -0.002(6) 0.080(7)
F15 0.175(10) 0.123(8) 0.276(15) 0.071(9) 0.002(9) 0.050(8)
F16 0.222(13) 0.38(2) 0.094(8) 0.012(10) 0.009(9) 0.114(14)
O4 0.097(6) 0.080(6) 0.144(8) -0.001(5) 0.025(6) 0.039(5)
O5 0.120(7) 0.114(7) 0.093(7) -0.036(5) 0.010(5) 0.043(6)
O6 0.091(7) 0.137(8) 0.181(10) -0.030(7) 0.045(6) 0.053(6)
C11S 0.087(10) 0.113(12) 0.165(16) 0.006(11) -0.062(10) 0.030(9)
C12S 0.117(18) 0.13(2) 0.11(2) 0.000 0.000 0.015(15)
C13S 0.16(2) 0.26(4) 0.078(18) 0.000 0.000 0.02(2)
Cl1 0.123(3) 0.162(4) 0.214(5) -0.074(3) -0.078(3) 0.108(3)
Cl2 0.115(3) 0.226(5) 0.198(5) -0.111(4) -0.050(3) 0.112(3)
Cl3 0.187(6) 0.227(7) 0.236(8) 0.084(6) -0.021(5) 0.029(5)
Cl4 0.199(10) 0.191(9) 0.462(19) 0.000 0.000 0.076(8)
Cl5 0.364(10) 0.258(8) 0.201(7) -0.020(6) 0.069(7) 0.125(8)
Cl8 0.235(12) 0.284(13) 0.49(2) 0.000 0.000 0.171(11)
Cl9 0.264(8) 0.378(11) 0.205(7) -0.027(7) -0.074(6) 0.154(8)
Na1 0.0212(15) 0.0212(15) 0.032(3) 0.000 0.000 0.0106(8)
Na2 0.105(5) 0.105(5) 0.44(3) 0.000 0.000 0.053(3)
O1X 0.105(5) 0.105(5) 0.44(3) 0.000 0.000 0.053(3)
O2X 0.105(5) 0.105(5) 0.44(3) 0.000 0.000 0.053(3)
O1W 0.219(14) 0.159(12) 0.305(18) 0.000(11) -0.056(13) 0.107(11)
O2W 0.16(2) 0.16(2) 0.50(9) 0.000 0.000 0.079(12)
O1N 0.098(6) 0.117(7) 0.095(7) 0.021(5) 0.010(5) 0.042(5)
O1S 0.116(9) 0.066(7) 0.069(7) 0.000 0.000 0.033(7)
O2S 0.113(7) 0.077(5) 0.087(6) -0.003(5) 0.022(5) 0.027(5)

loop_
_atom_type_symbol
_atom_type_description
_atom_type_scat_dispersion_real
_atom_type_scat_dispersion_imag
_atom_type_scat_source
C C 0.0033 0.0016 'International Tables Vol C Tables 4.2.6.8 and 6.1.1.4'
H H 0.0000 0.0000 'International Tables Vol C Tables 4.2.6.8 and 6.1.1.4'
N N 0.0061 0.0033 'International Tables Vol C Tables 4.2.6.8 and 6.1.1.4'
O O 0.0106 0.0060 'International Tables Vol C Tables 4.2.6.8 and 6.1.1.4'
F F 0.0171 0.0103 'International Tables Vol C Tables 4.2.6.8 and 6.1.1.4'
P P 0.1023 0.0942 'International Tables Vol C Tables 4.2.6.8 and 6.1.1.4'
S S 0.1246 0.1234 'International Tables Vol C Tables 4.2.6.8 and 6.1.1.4'
Cl Cl 0.1484 0.1585 'International Tables Vol C Tables 4.2.6.8 and 6.1.1.4'
Pt Pt -1.7033 8.3905 'International Tables Vol C Tables 4.2.6.8 and 6.1.1.4'
Na Na 0.0362 0.0249 'International Tables Vol C Tables 4.2.6.8 and 6.1.1.4'
K K 0.2009 0.2494 'International Tables Vol C Tables 4.2.6.8 and 6.1.1.4'

loop_
_geom_angle_atom_site_label_1
_geom_angle_atom_site_label_2
_geom_angle_atom_site_label_3
_geom_angle
_geom_angle_site_symmetry_1
_geom_angle_site_symmetry_3
_geom_angle_publ_flag
O1 Pt1 N1 83.9(2) 3_665 . ?
O1 Pt1 P1 173.00(16) 3_665 . ?
N1 Pt1 P1 89.09(17) . . ?
O1 Pt1 P2 89.36(16) 3_665 . ?
N1 Pt1 P2 171.53(19) . . ?
P1 Pt1 P2 97.64(8) . . ?
C1A P1 C1C 102.7(4) . . ?
C1A P1 C1B 106.1(4) . . ?
C1C P1 C1B 110.3(5) . . ?
C1A P1 Pt1 109.0(3) . . ?
C1C P1 Pt1 115.5(3) . . ?
C1B P1 Pt1 112.3(3) . . ?
C1E P2 C1F 105.8(4) . . ?
C1E P2 C1D 107.5(5) . . ?
C1F P2 C1D 103.6(4) . . ?
C1E P2 Pt1 113.3(3) . . ?
C1F P2 Pt1 108.5(3) . . ?
C1D P2 Pt1 117.1(3) . . ?
C6 N1 C5 118.0(7) . . ?
C6 N1 Pt1 124.3(6) . . ?
C5 N1 Pt1 117.6(5) . . ?
C1 O1 Pt1 118.6(5) . 2_655 ?
O2 C1 O1 125.1(8) . . ?
O2 C1 C2 120.9(7) . . ?
O1 C1 C2 114.0(8) . . ?
C6 C2 C3 119.1(8) . . ?
C6 C2 C1 119.2(8) . . ?
C3 C2 C1 121.7(8) . . ?
C4 C3 C2 119.1(8) . . ?
C3 C4 C5 118.3(9) . . ?
N1 C5 C4 122.8(8) . . ?
N1 C6 C2 122.5(8) . . ?
C2A C1A C6A 118.9(8) . . ?
C2A C1A P1 121.3(7) . . ?
C6A C1A P1 119.6(7) . . ?
C1A C2A C3A 119.5(9) . . ?
C4A C3A C2A 121.2(10) . . ?
C5A C4A C3A 119.4(9) . . ?
C6A C5A C4A 120.9(10) . . ?
C5A C6A C1A 120.1(10) . . ?
C6B C1B C2B 119.8(9) . . ?
C6B C1B P1 119.1(7) . . ?
C2B C1B P1 120.9(8) . . ?
C3B C2B C1B 120.2(10) . . ?
C4B C3B C2B 120.3(10) . . ?
C3B C4B C5B 120.1(11) . . ?
C6B C5B C4B 120.1(11) . . ?
C1B C6B C5B 119.4(9) . . ?
C6C C1C C2C 119.9(11) . . ?
C6C C1C P1 116.3(8) . . ?
C2C C1C P1 123.7(9) . . ?
C3C C2C C1C 121.5(13) . . ?
C4C C3C C2C 120.8(16) . . ?
C3C C4C C5C 121.0(15) . . ?
C4C C5C C6C 117.8(14) . . ?
C1C C6C C5C 118.9(12) . . ?
C6D C1D C2D 119.4(10) . . ?
C6D C1D P2 122.9(9) . . ?
C2D C1D P2 117.7(9) . . ?
C1D C2D C3D 121.2(13) . . ?
C4D C3D C2D 120.1(16) . . ?
C3D C4D C5D 118.5(14) . . ?
C6D C5D C4D 118.6(14) . . ?
C1D C6D C5D 122.1(13) . . ?
C6E C1E C2E 120.5(9) . . ?
C6E C1E P2 123.3(7) . . ?
C2E C1E P2 116.2(7) . . ?
C3E C2E C1E 119.2(9) . . ?
C2E C3E C4E 117.9(10) . . ?
C5E C4E C3E 121.2(11) . . ?
C4E C5E C6E 121.9(10) . . ?
C5E C6E C1E 119.3(9) . . ?
C2F C1F C6F 119.5(9) . . ?
C2F C1F P2 120.5(8) . . ?
C6F C1F P2 119.9(7) . . ?
C1F C2F C3F 119.7(11) . . ?
C4F C3F C2F 119.2(11) . . ?
C5F C4F C3F 119.6(11) . . ?
C4F C5F C6F 124.2(12) . . ?
C5F C6F C1F 117.7(10) . . ?
O2S S1 O2S 118.6(9) 10_556 . ?
O2S S1 O1S 113.4(4) 10_556 . ?
O2S S1 O1S 113.4(4) . . ?
O2S S1 C1S 103.0(5) 10_556 . ?
O2S S1 C1S 103.0(5) . . ?
O1S S1 C1S 102.9(9) . . ?
O4 S2 O6 115.5(6) . . ?
O4 S2 O5 113.4(6) . . ?
O6 S2 O5 116.2(6) . . ?
O4 S2 C2S 104.8(8) . . ?
O6 S2 C2S 103.5(7) . . ?
O5 S2 C2S 101.0(8) . . ?
F2 C1S F2 106.5(19) . 10_556 ?
F2 C1S F1 104.9(11) . . ?
F2 C1S F1 104.9(11) 10_556 . ?
F2 C1S S1 113.3(10) . . ?
F2 C1S S1 113.3(10) 10_556 . ?
F1 C1S S1 113.3(15) . . ?
F15 C2S F14 107.9(15) . . ?
F15 C2S F16 109.3(15) . . ?
F14 C2S F16 103.5(16) . . ?
F15 C2S S2 114.1(14) . . ?
F14 C2S S2 111.5(11) . . ?
F16 C2S S2 110.0(13) . . ?
S2 O4 Na1 140.2(5) . . ?
Cl1 C11S Cl3 108.7(10) . . ?
Cl1 C11S Cl2 109.2(9) . . ?
Cl3 C11S Cl2 107.0(8) . . ?
Cl5 C12S Cl5 117.5(15) . 10_556 ?
Cl5 C12S Cl4 98.3(12) . . ?
Cl5 C12S Cl4 98.3(12) 10_556 . ?
Cl9 C13S Cl9 102.0(19) 10_556 . ?
Cl9 C13S Cl8 93.6(11) 10_556 . ?
Cl9 C13S Cl8 93.6(11) . . ?
O1N Na1 O1N 86.0(3) 3_665 2_655 ?
O1N Na1 O1N 86.0(3) 3_665 . ?
O1N Na1 O1N 86.0(3) 2_655 . ?
O1N Na1 O4 80.2(3) 3_665 . ?
O1N Na1 O4 104.2(3) 2_655 . ?
O1N Na1 O4 162.1(3) . . ?
O1N Na1 O4 104.2(3) 3_665 2_655 ?
O1N Na1 O4 162.1(3) 2_655 2_655 ?
O1N Na1 O4 80.2(3) . 2_655 ?
O4 Na1 O4 92.2(3) . 2_655 ?
O1N Na1 O4 162.1(3) 3_665 3_665 ?
O1N Na1 O4 80.2(3) 2_655 3_665 ?
O1N Na1 O4 104.2(3) . 3_665 ?
O4 Na1 O4 92.2(3) . 3_665 ?
O4 Na1 O4 92.2(3) 2_655 3_665 ?
O2X Na2 O2X 79.4(10) . 9_656 ?
O2X Na2 O2X 100.6(10) . 2_765 ?
O2X Na2 O2X 79.5(10) 9_656 2_765 ?
O2X Na2 O2X 179.997(5) . 7_776 ?
O2X Na2 O2X 100.6(10) 9_656 7_776 ?
O2X Na2 O2X 79.5(10) 2_765 7_776 ?
O2X Na2 O2X 100.6(10) . 3_675 ?
O2X Na2 O2X 179.997(6) 9_656 3_675 ?
O2X Na2 O2X 100.6(10) 2_765 3_675 ?
O2X Na2 O2X 79.4(10) 7_776 3_675 ?
O2X Na2 O2X 79.4(10) . 8_566 ?
O2X Na2 O2X 100.6(10) 9_656 8_566 ?
O2X Na2 O2X 179.997(10) 2_765 8_566 ?
O2X Na2 O2X 100.5(10) 7_776 8_566 ?
O2X Na2 O2X 79.4(10) 3_675 8_566 ?
O2X Na2 O1X 62.6(8) . 7_776 ?
O2X Na2 O1X 117.4(8) 9_656 7_776 ?
O2X Na2 O1X 62.6(8) 2_765 7_776 ?
O2X Na2 O1X 117.4(8) 7_776 7_776 ?
O2X Na2 O1X 62.6(8) 3_675 7_776 ?
O2X Na2 O1X 117.4(8) 8_566 7_776 ?
O2X Na2 O1X 117.4(8) . . ?
O2X Na2 O1X 62.6(8) 9_656 . ?
O2X Na2 O1X 117.4(8) 2_765 . ?
O2X Na2 O1X 62.6(8) 7_776 . ?
O2X Na2 O1X 117.4(8) 3_675 . ?
O2X Na2 O1X 62.6(8) 8_566 . ?
O1X Na2 O1X 179.998(6) 7_776 . ?

loop_
_geom_bond_atom_site_label_1
_geom_bond_atom_site_label_2
_geom_bond_distance
_geom_bond_site_symmetry_2
_geom_bond_publ_flag
Pt1 O1 2.082(5) 3_665 ?
Pt1 N1 2.094(6) . ?
Pt1 P1 2.249(2) . ?
Pt1 P2 2.284(2) . ?
P1 C1A 1.813(8) . ?
P1 C1C 1.828(10) . ?
P1 C1B 1.834(10) . ?
P2 C1E 1.819(9) . ?
P2 C1F 1.823(9) . ?
P2 C1D 1.839(9) . ?
N1 C6 1.334(9) . ?
N1 C5 1.348(10) . ?
O1 C1 1.286(9) . ?
O1 Pt1 2.082(5) 2_655 ?
O2 C1 1.216(10) . ?
C1 C2 1.509(11) . ?
C2 C6 1.370(10) . ?
C2 C3 1.390(12) . ?
C3 C4 1.371(12) . ?
C4 C5 1.382(12) . ?
C1A C2A 1.368(12) . ?
C1A C6A 1.454(12) . ?
C2A C3A 1.404(12) . ?
C3A C4A 1.385(14) . ?
C4A C5A 1.385(14) . ?
C5A C6A 1.352(13) . ?
C1B C6B 1.369(12) . ?
C1B C2B 1.401(13) . ?
C2B C3B 1.367(14) . ?
C3B C4B 1.354(15) . ?
C4B C5B 1.395(14) . ?
C5B C6B 1.382(13) . ?
C1C C6C 1.333(13) . ?
C1C C2C 1.388(13) . ?
C2C C3C 1.346(16) . ?
C3C C4C 1.310(19) . ?
C4C C5C 1.406(18) . ?
C5C C6C 1.442(15) . ?
C1D C6D 1.351(14) . ?
C1D C2D 1.370(14) . ?
C2D C3D 1.378(15) . ?
C3D C4D 1.37(2) . ?
C4D C5D 1.44(2) . ?
C5D C6D 1.363(14) . ?
C1E C6E 1.385(12) . ?
C1E C2E 1.415(12) . ?
C2E C3E 1.385(13) . ?
C3E C4E 1.418(14) . ?
C4E C5E 1.344(14) . ?
C5E C6E 1.350(13) . ?
C1F C2F 1.394(12) . ?
C1F C6F 1.402(12) . ?
C2F C3F 1.409(14) . ?
C3F C4F 1.367(15) . ?
C4F C5F 1.342(14) . ?
C5F C6F 1.359(13) . ?
S1 O2S 1.420(8) 10_556 ?
S1 O2S 1.420(8) . ?
S1 O1S 1.449(11) . ?
S1 C1S 1.806(18) . ?
S2 O4 1.404(8) . ?
S2 O6 1.428(8) . ?
S2 O5 1.462(8) . ?
S2 C2S 1.764(15) . ?
C1S F2 1.306(13) . ?
C1S F2 1.306(13) 10_556 ?
C1S F1 1.35(2) . ?
C2S F15 1.280(17) . ?
C2S F14 1.328(15) . ?
C2S F16 1.346(19) . ?
O4 Na1 2.348(9) . ?
C11S Cl1 1.704(15) . ?
C11S Cl3 1.746(17) . ?
C11S Cl2 1.750(16) . ?
C12S Cl5 1.626(13) . ?
C12S Cl5 1.626(13) 10_556 ?
C12S Cl4 1.90(3) . ?
C13S Cl9 1.85(2) 10_556 ?
C13S Cl9 1.85(2) . ?
C13S Cl8 1.97(3) . ?
Na1 O1N 2.313(8) 3_665 ?
Na1 O1N 2.313(8) 2_655 ?
Na1 O1N 2.313(8) . ?
Na1 O4 2.348(9) 2_655 ?
Na1 O4 2.348(9) 3_665 ?
Na2 O2X 1.995(16) . ?
Na2 O2X 1.995(16) 9_656 ?
Na2 O2X 1.995(16) 2_765 ?
Na2 O2X 1.995(16) 7_776 ?
Na2 O2X 1.995(16) 3_675 ?
Na2 O2X 1.995(16) 8_566 ?
Na2 O1X 2.12(2) 7_776 ?
Na2 O1X 2.12(2) . ?
